data_4308143
loop_
_publ_author_name
'Wei-Zhong Chen'
'John D. Protasiewicz'
'Stephen A. Davis'
'James B. Updegraff'
'Li-Qing Ma'
'Phillip E. Fanwick'
'Tong Ren'

_publ_contact_author_address
; Department of Chemistry 
  Purdue University 
  560 Oval Drive
  West Lafayette, IN 47906 
  USA 
;
_publ_contact_author_email tren@purdue.edu
_publ_contact_author_fax '(765) 494-0239'
_publ_contact_author_name 'Dr. Ren, Tong'
_publ_contact_author_phone '(765) 494-5466'
_publ_section_title
;
Olefin Metathesis as an Inorganic Synthetic Tool: Cross and Ring Closing
Metathesis Reactions of Diruthenium-Bound \w-Alkene-\a-carboxylates
;
_journal_name_full 'Inorganic Chemistry'
_journal_page_first 3775
_journal_page_last 3782
_journal_paper_doi 10.1021/ic070123l
_journal_volume 46
_journal_year 2007
_chemical_formula_moiety 'C42 H40 Cl9 N4 O6 Ru2'
_chemical_formula_sum 'C42 H40 Cl9 N4 O6 Ru2'
_chemical_formula_weight 1217.97
_chemical_name_systematic
; 
 ? 
;
_space_group_IT_number 14
_symmetry_cell_setting monoclinic
_symmetry_space_group_name_Hall '-P 2ybc'
_symmetry_space_group_name_H-M 'P 1 21/c 1'
_atom_sites_solution_hydrogens geom
_atom_sites_solution_primary direct
_atom_sites_solution_secondary difmap
_audit_creation_method SHELXL-97
_cell_angle_alpha 90.00
_cell_angle_beta 107.625(2)
_cell_angle_gamma 90.00
_cell_formula_units_Z 4
_cell_length_a 10.9030(3)
_cell_length_b 25.1518(9)
_cell_length_c 17.9937(6)
_cell_measurement_reflns_used 5987
_cell_measurement_temperature 100(2)
_cell_measurement_theta_max 26.00
_cell_measurement_theta_min 2.38
_cell_volume 4702.8(3)
_computing_cell_refinement 'Bruker SMART'
_computing_data_collection 'Bruker SMART'
_computing_data_reduction 'Bruker SAINT'
_computing_molecular_graphics 'Bruker SHELXTL'
_computing_publication_material 'Bruker SHELXTL'
_computing_structure_refinement 'Bruker SHELXTL'
_computing_structure_solution 'Bruker SHELXTL'
_diffrn_ambient_temperature 100(2)
_diffrn_measured_fraction_theta_full 1.000
_diffrn_measured_fraction_theta_max 1.000
_diffrn_measurement_device_type 'Bruker SMART APEX2 CCD area detector'
_diffrn_measurement_method 'phi and omega scans'
_diffrn_radiation_monochromator graphite
_diffrn_radiation_source 'fine-focus sealed tube'
_diffrn_radiation_type MoK\a
_diffrn_radiation_wavelength 0.71073
_diffrn_reflns_av_R_equivalents 0.0800
_diffrn_reflns_av_sigmaI/netI 0.0512
_diffrn_reflns_limit_h_max 14
_diffrn_reflns_limit_h_min -14
_diffrn_reflns_limit_k_max 29
_diffrn_reflns_limit_k_min -33
_diffrn_reflns_limit_l_max 24
_diffrn_reflns_limit_l_min -23
_diffrn_reflns_number 93899
_diffrn_reflns_theta_full 28.35
_diffrn_reflns_theta_max 28.35
_diffrn_reflns_theta_min 1.44
_exptl_absorpt_coefficient_mu 1.205
_exptl_absorpt_correction_T_max 0.9763
_exptl_absorpt_correction_T_min 0.7609
_exptl_absorpt_correction_type multi-scan
_exptl_absorpt_process_details 'AXScale in Apex2 (Bruker, 2004)'
_exptl_crystal_colour 'dark red'
_exptl_crystal_density_diffrn 1.720
_exptl_crystal_density_meas ?
_exptl_crystal_density_method .
_exptl_crystal_description 'thin plate'
_exptl_crystal_F_000 2436
_exptl_crystal_size_max 0.24
_exptl_crystal_size_mid 0.20
_exptl_crystal_size_min 0.02
_refine_diff_density_max 1.413
_refine_diff_density_min -1.159
_refine_diff_density_rms 0.110
_refine_ls_extinction_method none
_refine_ls_goodness_of_fit_ref 1.021
_refine_ls_hydrogen_treatment constr
_refine_ls_matrix_type full
_refine_ls_number_parameters 601
_refine_ls_number_reflns 11747
_refine_ls_number_restraints 0
_refine_ls_restrained_S_all 1.021
_refine_ls_R_factor_all 0.0630
_refine_ls_R_factor_gt 0.0385
_refine_ls_shift/su_max 0.007
_refine_ls_shift/su_mean 0.000
_refine_ls_structure_factor_coef Fsqd
_refine_ls_weighting_details 'calc w=1/[\s^2^(Fo^2^)+(0.0349P)^2^+4.5728P] where P=(Fo^2^+2Fc^2^)/3'
_refine_ls_weighting_scheme calc
_refine_ls_wR_factor_gt 0.0767
_refine_ls_wR_factor_ref 0.0848
_reflns_number_gt 8822
_reflns_number_total 11747
_reflns_threshold_expression >2sigma(I)
_cod_data_source_file ic070123l-file002_6.cif
_cod_data_source_block comp4b
_cod_depositor_comments
;
The following automatic conversions were performed:
'_symmetry_cell_setting' value 'Monoclinic' changed to 'monoclinic'
according to '/home/saulius/struct/CIF-dictionaries/cif_core.dic'
dictionary named 'cif_core.dic' version 2.4.1 from 2010-06-29.

Automatic conversion script
Id: cif_fix_enum 1527 2010-12-29 10:47:43Z saulius 
;
_cod_database_code 4308143

loop_
_symmetry_equiv_pos_as_xyz
'x, y, z'
'-x, y+1/2, -z+1/2'
'-x, -y, -z'
'x, -y-1/2, z-1/2'

loop_
_atom_site_label
_atom_site_type_symbol
_atom_site_fract_x
_atom_site_fract_y
_atom_site_fract_z
_atom_site_U_iso_or_equiv
_atom_site_adp_type
_atom_site_occupancy
_atom_site_symmetry_multiplicity
_atom_site_calc_flag
_atom_site_refinement_flags
_atom_site_disorder_assembly
_atom_site_disorder_group
Ru1 Ru 0.05467(2) 0.360364(10) 0.276589(13) 0.01307(6) Uani 1 1 d . A 1
Ru2 Ru 0.07992(2) 0.331243(10) 0.159621(13) 0.01362(6) Uani 1 1 d . A 1
Cl1 Cl 0.12760(7) 0.29535(3) 0.04453(4) 0.02054(16) Uani 1 1 d . A 1
Cl9 Cl 0.41360(8) 0.42734(3) 0.56669(4) 0.02363(17) Uani 1 1 d . A 1
Cl6 Cl -0.48502(8) 0.38962(3) 0.33027(5) 0.02778(19) Uani 1 1 d . A 1
Cl3 Cl 0.01404(8) 0.46866(4) -0.12542(4) 0.02618(19) Uani 1 1 d . A 1
Cl5 Cl -0.35545(9) 0.43088(4) -0.17314(5) 0.0341(2) Uani 1 1 d . A 1
Cl8 Cl 0.25803(9) 0.60858(3) 0.40724(5) 0.0320(2) Uani 1 1 d . A 1
Cl4 Cl -0.27879(9) 0.22223(4) -0.10811(5) 0.0329(2) Uani 1 1 d . A 1
Cl7 Cl -0.29075(9) 0.57608(3) 0.27141(5) 0.0303(2) Uani 1 1 d . A 1
Cl2 Cl 0.51400(9) 0.42330(6) 0.00960(6) 0.0566(4) Uani 1 1 d . A 1
N1 N 0.1705(2) 0.42367(10) 0.27733(14) 0.0154(5) Uani 1 1 d . A 1
N2 N 0.1749(2) 0.40074(10) 0.15445(13) 0.0155(5) Uani 1 1 d . A 1
N4 N -0.0938(2) 0.36338(10) 0.09964(14) 0.0154(5) Uani 1 1 d . A 1
N3 N -0.1086(2) 0.39873(10) 0.21520(14) 0.0158(5) Uani 1 1 d . A 1
O1 O 0.2123(2) 0.31689(8) 0.33674(11) 0.0169(4) Uani 1 1 d . A 1
O3 O -0.0535(2) 0.29419(8) 0.27822(11) 0.0173(5) Uani 1 1 d . A 1
O2 O 0.2476(2) 0.29465(8) 0.22462(12) 0.0177(5) Uani 1 1 d . A 1
O4 O -0.0140(2) 0.26226(8) 0.17187(12) 0.0185(5) Uani 1 1 d . A 1
C3 C 0.2078(3) 0.43278(12) 0.21452(17) 0.0161(6) Uani 1 1 d . A 1
H3 H 0.2593 0.4631 0.2133 0.019 Uiso 1 1 calc R A 1
C2 C -0.1559(3) 0.39076(12) 0.13943(16) 0.0166(6) Uani 1 1 d . A 1
H2 H -0.2377 0.4053 0.1125 0.020 Uiso 1 1 calc R A 1
C4 C 0.2738(3) 0.29148(12) 0.29789(17) 0.0163(6) Uani 1 1 d . A 1
C1 C -0.0594(3) 0.25772(13) 0.22850(18) 0.0188(7) Uani 1 1 d . A 1
C5 C -0.1938(3) 0.42625(12) 0.24858(16) 0.0149(6) Uani 1 1 d . A 1
C8 C -0.3781(3) 0.47958(13) 0.29850(17) 0.0189(7) Uani 1 1 d . A 1
H8 H -0.4424 0.4978 0.3142 0.023 Uiso 1 1 calc R A 1
C7 C -0.3725(3) 0.42469(13) 0.29902(17) 0.0166(6) Uani 1 1 d . A 1
C10 C -0.1938(3) 0.48088(13) 0.25052(17) 0.0197(7) Uani 1 1 d . A 1
H10 H -0.1305 0.5005 0.2356 0.024 Uiso 1 1 calc R A 1
C6 C -0.2811(3) 0.39731(13) 0.27474(17) 0.0174(6) Uani 1 1 d . A 1
H6 H -0.2782 0.3596 0.2760 0.021 Uiso 1 1 calc R A 1
C9 C -0.2875(3) 0.50719(12) 0.27453(18) 0.0195(7) Uani 1 1 d . A 1
C16 C 0.2841(3) 0.43062(12) 0.41482(17) 0.0164(6) Uani 1 1 d . A 1
H16 H 0.2907 0.3930 0.4170 0.020 Uiso 1 1 calc R A 1
C13 C 0.2674(3) 0.53994(13) 0.41009(19) 0.0204(7) Uani 1 1 d . A 1
C12 C 0.2135(3) 0.51115(13) 0.34153(17) 0.0182(6) Uani 1 1 d . A 1
H12 H 0.1717 0.5289 0.2940 0.022 Uiso 1 1 calc R A 1
C14 C 0.3277(3) 0.51531(13) 0.48024(18) 0.0202(7) Uani 1 1 d . A 1
H14 H 0.3627 0.5354 0.5265 0.024 Uiso 1 1 calc R A 1
C15 C 0.3353(3) 0.46039(13) 0.48085(17) 0.0165(6) Uani 1 1 d . A 1
C11 C 0.2224(3) 0.45600(12) 0.34448(17) 0.0154(6) Uani 1 1 d . A 1
C21 C 0.1395(3) 0.44750(13) -0.04512(17) 0.0183(7) Uani 1 1 d . A 1
C22 C 0.1104(3) 0.43365(13) 0.02191(17) 0.0187(7) Uani 1 1 d . A 1
H22 H 0.0243 0.4357 0.0236 0.022 Uiso 1 1 calc R A 1
C18 C 0.3339(3) 0.41423(14) 0.08426(18) 0.0229(7) Uani 1 1 d . A 1
H18 H 0.4017 0.4031 0.1285 0.028 Uiso 1 1 calc R A 1
C20 C 0.2629(3) 0.44537(14) -0.05013(19) 0.0246(7) Uani 1 1 d . A 1
H20 H 0.2818 0.4550 -0.0965 0.029 Uiso 1 1 calc R A 1
C19 C 0.3583(3) 0.42848(15) 0.0157(2) 0.0278(8) Uani 1 1 d . A 1
C27 C -0.2893(3) 0.37958(14) -0.10758(18) 0.0218(7) Uani 1 1 d . A 1
C23 C -0.1649(3) 0.35190(13) 0.01971(17) 0.0175(6) Uani 1 1 d . A 1
C25 C -0.2548(3) 0.28842(14) -0.07935(18) 0.0212(7) Uani 1 1 d . A 1
C24 C -0.1827(3) 0.29946(13) -0.00368(17) 0.0187(7) Uani 1 1 d . A 1
H24 H -0.1460 0.2715 0.0316 0.022 Uiso 1 1 calc R A 1
C28 C -0.2176(3) 0.39306(14) -0.03211(17) 0.0195(7) Uani 1 1 d . A 1
H28 H -0.2049 0.4292 -0.0162 0.023 Uiso 1 1 calc R A 1
C26 C -0.3110(3) 0.32743(14) -0.13291(18) 0.0233(7) Uani 1 1 d . A 1
H26 H -0.3619 0.3189 -0.1845 0.028 Uiso 1 1 calc R A 1
C34 C 0.3787(3) 0.25392(15) 0.3409(2) 0.0241(7) Uani 1 1 d . A 1
C29 C -0.1180(4) 0.20573(15) 0.2400(2) 0.0280(8) Uani 1 1 d . A 1
C35 C 0.0598(3) 0.33201(14) 0.45740(18) 0.0248(7) Uani 1 1 d . A 1
H35A H 0.1533 0.3250 0.4706 0.030 Uiso 1 1 calc R A 1
H35B H 0.0126 0.2991 0.4358 0.030 Uiso 1 1 calc R A 1
C36 C 0.0256(4) 0.34990(15) 0.5283(2) 0.0327(9) Uani 1 1 d . A 1
H36A H 0.0853 0.3347 0.5765 0.039 Uiso 1 1 calc R A 1
H36B H -0.0636 0.3397 0.5249 0.039 Uiso 1 1 calc R A 1
C37 C 0.0396(3) 0.41007(15) 0.52623(18) 0.0280(8) Uani 1 1 d . A 1
H37A H 0.1307 0.4211 0.5476 0.034 Uiso 1 1 calc R A 1
H37B H -0.0122 0.4282 0.5554 0.034 Uiso 1 1 calc R A 1
C38 C -0.0124(3) 0.42117(13) 0.43909(18) 0.0232(7) Uani 1 1 d . A 1
H38A H -0.1071 0.4256 0.4230 0.028 Uiso 1 1 calc R A 1
H38B H 0.0266 0.4539 0.4256 0.028 Uiso 1 1 calc R A 1
O5 O 0.0223(2) 0.37550(9) 0.40119(12) 0.0200(5) Uani 1 1 d . A 1
C17 C 0.2083(3) 0.41666(12) 0.08671(17) 0.0168(6) Uani 1 1 d . A 1
O6 O 0.5385(3) 0.26998(12) 0.69654(15) 0.0458(7) Uani 1 1 d . B 1
C40 C 0.4425(4) 0.28143(16) 0.5625(2) 0.0337(9) Uani 1 1 d . B 1
H40A H 0.3573 0.2818 0.5222 0.040 Uiso 1 1 calc R B 1
H40B H 0.5003 0.3069 0.5476 0.040 Uiso 1 1 calc R B 1
C39 C 0.4310(4) 0.29417(16) 0.6429(2) 0.0398(10) Uani 1 1 d . B 1
H39A H 0.4321 0.3331 0.6513 0.048 Uiso 1 1 calc R B 1
H39B H 0.3499 0.2795 0.6486 0.048 Uiso 1 1 calc R B 1
C42 C 0.5535(5) 0.22048(17) 0.6614(3) 0.0539(13) Uani 1 1 d . B 1
H42A H 0.5072 0.1920 0.6799 0.065 Uiso 1 1 calc R B 1
H42B H 0.6458 0.2108 0.6757 0.065 Uiso 1 1 calc R B 1
C41 C 0.4991(5) 0.22638(19) 0.5736(3) 0.0551(13) Uani 1 1 d . B 1
H41A H 0.5677 0.2229 0.5484 0.066 Uiso 1 1 calc R B 1
H41B H 0.4320 0.1993 0.5517 0.066 Uiso 1 1 calc R B 1
C32 C 0.2120(6) 0.1917(2) 0.3595(4) 0.0254(16) Uani 0.629(10) 1 d P A 1
C33 C 0.3305(6) 0.1960(2) 0.3315(4) 0.0277(16) Uani 0.629(10) 1 d P A 1
C31 C 0.1014(7) 0.1732(2) 0.3020(5) 0.0351(18) Uani 0.629(10) 1 d P A 1
C30 C -0.0267(7) 0.1750(3) 0.3096(5) 0.048(2) Uani 0.629(10) 1 d P A 1
C30A C -0.0122(8) 0.1609(4) 0.2571(5) 0.020(3) Uiso 0.371(10) 1 d P A 2
C33A C 0.3176(13) 0.2041(5) 0.3695(8) 0.044(3) Uiso 0.371(10) 1 d P A 2
C32A C 0.2022(14) 0.1855(6) 0.3155(9) 0.047(4) Uiso 0.371(10) 1 d P A 2
C31A C 0.0879(13) 0.1759(5) 0.3353(8) 0.036(4) Uiso 0.371(10) 1 d P A 2
H34A H 0.418(4) 0.2679(15) 0.393(2) 0.036(11) Uiso 1 1 d . C 1
H34B H 0.442(4) 0.2558(16) 0.320(2) 0.043(12) Uiso 1 1 d . D 1
H29A H -0.148(4) 0.1909(18) 0.196(3) 0.059(15) Uiso 1 1 d . E 1
H29B H -0.184(4) 0.2126(18) 0.260(3) 0.054(14) Uiso 1 1 d . F 1

loop_
_atom_site_aniso_label
_atom_site_aniso_U_11
_atom_site_aniso_U_22
_atom_site_aniso_U_33
_atom_site_aniso_U_23
_atom_site_aniso_U_13
_atom_site_aniso_U_12
Ru1 0.01497(12) 0.01473(13) 0.00981(11) -0.00083(9) 0.00419(9) 0.00038(10)
Ru2 0.01470(12) 0.01638(13) 0.00998(11) -0.00162(9) 0.00407(9) 0.00084(10)
Cl1 0.0220(4) 0.0256(4) 0.0154(3) -0.0056(3) 0.0077(3) 0.0010(3)
Cl9 0.0325(4) 0.0223(4) 0.0128(3) 0.0011(3) 0.0019(3) -0.0003(3)
Cl6 0.0248(4) 0.0255(4) 0.0395(5) -0.0022(4) 0.0195(4) -0.0032(3)
Cl3 0.0223(4) 0.0400(5) 0.0157(4) 0.0087(3) 0.0049(3) 0.0041(4)
Cl5 0.0327(5) 0.0401(5) 0.0226(4) 0.0122(4) -0.0022(4) -0.0014(4)
Cl8 0.0379(5) 0.0147(4) 0.0360(5) -0.0014(4) -0.0002(4) 0.0033(4)
Cl4 0.0316(5) 0.0294(5) 0.0303(5) -0.0131(4) -0.0016(4) -0.0006(4)
Cl7 0.0461(5) 0.0159(4) 0.0363(5) 0.0028(4) 0.0237(4) 0.0044(4)
Cl2 0.0202(5) 0.1128(11) 0.0420(6) 0.0356(6) 0.0174(4) 0.0167(6)
N1 0.0181(13) 0.0164(13) 0.0123(12) 0.0000(10) 0.0054(10) -0.0017(11)
N2 0.0170(13) 0.0195(14) 0.0105(11) 0.0006(10) 0.0048(10) 0.0011(11)
N4 0.0167(13) 0.0180(14) 0.0111(12) -0.0009(10) 0.0037(10) 0.0006(11)
N3 0.0165(13) 0.0162(14) 0.0151(12) -0.0011(10) 0.0055(10) 0.0020(11)
O1 0.0183(11) 0.0171(11) 0.0149(10) -0.0019(9) 0.0046(9) 0.0024(9)
O3 0.0204(11) 0.0176(11) 0.0140(10) -0.0032(9) 0.0054(9) -0.0047(9)
O2 0.0178(11) 0.0201(12) 0.0150(10) -0.0010(9) 0.0046(9) 0.0028(9)
O4 0.0227(12) 0.0166(12) 0.0163(11) -0.0021(9) 0.0062(9) -0.0007(9)
C3 0.0159(15) 0.0158(16) 0.0162(14) 0.0011(12) 0.0045(12) -0.0004(12)
C2 0.0157(15) 0.0207(17) 0.0124(14) -0.0002(12) 0.0029(12) 0.0024(13)
C4 0.0176(16) 0.0131(15) 0.0184(15) -0.0010(12) 0.0060(12) -0.0026(12)
C1 0.0183(16) 0.0204(17) 0.0163(15) -0.0007(13) 0.0028(12) -0.0011(13)
C5 0.0151(15) 0.0185(16) 0.0103(13) -0.0022(12) 0.0026(11) 0.0025(12)
C8 0.0206(16) 0.0207(17) 0.0161(15) 0.0012(13) 0.0068(13) 0.0060(13)
C7 0.0155(15) 0.0212(17) 0.0145(14) -0.0016(12) 0.0067(12) -0.0016(13)
C10 0.0235(17) 0.0219(17) 0.0145(14) 0.0010(13) 0.0067(13) 0.0003(14)
C6 0.0196(16) 0.0139(16) 0.0184(15) -0.0018(12) 0.0052(12) -0.0001(13)
C9 0.0277(18) 0.0138(16) 0.0180(15) -0.0014(12) 0.0085(13) 0.0022(13)
C16 0.0179(16) 0.0155(16) 0.0157(14) -0.0018(12) 0.0050(12) -0.0020(12)
C13 0.0203(16) 0.0143(16) 0.0260(17) -0.0010(13) 0.0060(13) 0.0011(13)
C12 0.0168(16) 0.0192(17) 0.0165(15) 0.0022(13) 0.0018(12) 0.0023(13)
C14 0.0220(17) 0.0195(17) 0.0175(15) -0.0046(13) 0.0039(13) -0.0011(13)
C15 0.0175(15) 0.0193(16) 0.0126(14) 0.0014(12) 0.0041(12) 0.0017(13)
C11 0.0152(15) 0.0193(16) 0.0134(14) -0.0018(12) 0.0067(12) -0.0005(12)
C21 0.0185(16) 0.0200(17) 0.0146(14) 0.0015(13) 0.0023(12) 0.0011(13)
C22 0.0173(16) 0.0218(17) 0.0183(15) 0.0008(13) 0.0073(12) 0.0005(13)
C18 0.0170(16) 0.034(2) 0.0174(15) 0.0057(14) 0.0049(13) 0.0040(14)
C20 0.0241(18) 0.033(2) 0.0192(16) 0.0071(14) 0.0111(14) 0.0012(15)
C19 0.0169(17) 0.043(2) 0.0267(18) 0.0092(16) 0.0106(14) 0.0035(15)
C27 0.0198(17) 0.0315(19) 0.0147(15) 0.0073(14) 0.0062(13) 0.0010(14)
C23 0.0135(15) 0.0270(18) 0.0114(14) -0.0031(13) 0.0028(11) -0.0017(13)
C25 0.0174(16) 0.0273(19) 0.0197(16) -0.0079(14) 0.0069(13) -0.0028(14)
C24 0.0146(15) 0.0253(18) 0.0170(15) -0.0021(13) 0.0058(12) -0.0016(13)
C28 0.0170(16) 0.0251(18) 0.0174(15) -0.0017(13) 0.0067(12) 0.0006(13)
C26 0.0160(16) 0.041(2) 0.0119(14) -0.0039(14) 0.0019(12) -0.0004(15)
C34 0.0228(18) 0.028(2) 0.0221(18) 0.0031(15) 0.0079(15) 0.0074(15)
C29 0.037(2) 0.023(2) 0.0238(19) -0.0018(15) 0.0096(17) -0.0090(16)
C35 0.0310(19) 0.0274(19) 0.0172(16) 0.0058(14) 0.0089(14) 0.0032(15)
C36 0.047(2) 0.033(2) 0.0231(18) 0.0020(15) 0.0172(17) 0.0026(18)
C37 0.0287(19) 0.038(2) 0.0179(16) -0.0062(15) 0.0085(14) 0.0005(16)
C38 0.0250(18) 0.0254(19) 0.0207(16) -0.0060(14) 0.0092(14) 0.0046(14)
O5 0.0258(12) 0.0220(12) 0.0137(10) -0.0001(9) 0.0081(9) 0.0040(10)
C17 0.0199(16) 0.0169(16) 0.0146(14) -0.0004(12) 0.0067(12) -0.0007(13)
O6 0.0518(19) 0.0497(19) 0.0268(14) 0.0043(13) -0.0015(13) -0.0073(15)
C40 0.038(2) 0.035(2) 0.0263(19) 0.0021(16) 0.0076(16) -0.0014(18)
C39 0.059(3) 0.033(2) 0.027(2) 0.0039(17) 0.0122(19) 0.002(2)
C42 0.061(3) 0.028(2) 0.055(3) 0.013(2) -0.009(2) 0.004(2)
C41 0.066(3) 0.049(3) 0.047(3) 0.002(2) 0.013(2) 0.021(3)
C32 0.030(3) 0.014(3) 0.034(4) 0.007(2) 0.013(3) 0.005(2)
C33 0.048(4) 0.013(3) 0.036(3) 0.003(2) 0.033(3) 0.007(2)
C31 0.049(5) 0.006(3) 0.057(5) 0.013(3) 0.027(4) 0.008(3)
C30 0.052(5) 0.030(4) 0.067(5) 0.019(4) 0.026(4) 0.003(3)

loop_
_atom_type_symbol
_atom_type_description
_atom_type_scat_dispersion_real
_atom_type_scat_dispersion_imag
_atom_type_scat_source
C C 0.0033 0.0016 'International Tables Vol C Tables 4.2.6.8 and 6.1.1.4'
H H 0.0000 0.0000 'International Tables Vol C Tables 4.2.6.8 and 6.1.1.4'
N N 0.0061 0.0033 'International Tables Vol C Tables 4.2.6.8 and 6.1.1.4'
O O 0.0106 0.0060 'International Tables Vol C Tables 4.2.6.8 and 6.1.1.4'
Cl Cl 0.1484 0.1585 'International Tables Vol C Tables 4.2.6.8 and 6.1.1.4'
Ru Ru -1.2594 0.8363 'International Tables Vol C Tables 4.2.6.8 and 6.1.1.4'

loop_
_geom_angle_atom_site_label_1
_geom_angle_atom_site_label_2
_geom_angle_atom_site_label_3
_geom_angle
_geom_angle_site_symmetry_1
_geom_angle_site_symmetry_3
_geom_angle_publ_flag
N1 Ru1 N3 94.13(10) . . ?
N1 Ru1 O3 176.96(9) . . ?
N3 Ru1 O3 88.87(9) . . ?
N1 Ru1 O1 89.67(9) . . ?
N3 Ru1 O1 176.06(9) . . ?
O3 Ru1 O1 87.32(8) . . ?
N1 Ru1 Ru2 90.52(7) . . ?
N3 Ru1 Ru2 88.96(7) . . ?
O3 Ru1 Ru2 89.05(6) . . ?
O1 Ru1 Ru2 89.98(6) . . ?
N1 Ru1 O5 97.85(9) . . ?
N3 Ru1 O5 94.59(8) . . ?
O3 Ru1 O5 82.37(8) . . ?
O1 Ru1 O5 85.89(8) . . ?
Ru2 Ru1 O5 170.64(5) . . ?
N4 Ru2 N2 92.24(10) . . ?
N4 Ru2 O4 88.78(9) . . ?
N2 Ru2 O4 176.53(9) . . ?
N4 Ru2 O2 175.34(9) . . ?
N2 Ru2 O2 91.88(9) . . ?
O4 Ru2 O2 86.99(8) . . ?
N4 Ru2 Ru1 90.50(7) . . ?
N2 Ru2 Ru1 88.41(7) . . ?
O4 Ru2 Ru1 88.26(6) . . ?
O2 Ru2 Ru1 87.42(6) . . ?
N4 Ru2 Cl1 95.69(7) . . ?
N2 Ru2 Cl1 92.08(7) . . ?
O4 Ru2 Cl1 91.12(6) . . ?
O2 Ru2 Cl1 86.36(6) . . ?
Ru1 Ru2 Cl1 173.77(2) . . ?
C3 N1 C11 118.5(3) . . ?
C3 N1 Ru1 118.6(2) . . ?
C11 N1 Ru1 122.70(19) . . ?
C3 N2 C17 117.0(3) . . ?
C3 N2 Ru2 120.3(2) . . ?
C17 N2 Ru2 122.68(19) . . ?
C2 N4 C23 115.9(2) . . ?
C2 N4 Ru2 117.80(19) . . ?
C23 N4 Ru2 125.51(19) . . ?
C2 N3 C5 114.1(2) . . ?
C2 N3 Ru1 119.6(2) . . ?
C5 N3 Ru1 125.14(18) . . ?
C4 O1 Ru1 118.27(19) . . ?
C1 O3 Ru1 118.98(19) . . ?
C4 O2 Ru2 120.03(19) . . ?
C1 O4 Ru2 119.4(2) . . ?
N2 C3 N1 121.1(3) . . ?
N4 C2 N3 122.4(3) . . ?
O2 C4 O1 123.3(3) . . ?
O2 C4 C34 118.2(3) . . ?
O1 C4 C34 118.4(3) . . ?
O4 C1 O3 123.6(3) . . ?
O4 C1 C29 118.5(3) . . ?
O3 C1 C29 117.8(3) . . ?
C10 C5 C6 120.7(3) . . ?
C10 C5 N3 120.0(3) . . ?
C6 C5 N3 119.2(3) . . ?
C9 C8 C7 118.1(3) . . ?
C8 C7 C6 121.9(3) . . ?
C8 C7 Cl6 118.4(2) . . ?
C6 C7 Cl6 119.7(2) . . ?
C5 C10 C9 119.3(3) . . ?
C7 C6 C5 118.6(3) . . ?
C8 C9 C10 121.4(3) . . ?
C8 C9 Cl7 120.2(2) . . ?
C10 C9 Cl7 118.4(2) . . ?
C15 C16 C11 119.6(3) . . ?
C14 C13 C12 122.1(3) . . ?
C14 C13 Cl8 118.9(2) . . ?
C12 C13 Cl8 119.1(2) . . ?
C11 C12 C13 118.5(3) . . ?
C13 C14 C15 117.8(3) . . ?
C16 C15 C14 122.0(3) . . ?
C16 C15 Cl9 118.1(2) . . ?
C14 C15 Cl9 119.9(2) . . ?
C12 C11 C16 120.0(3) . . ?
C12 C11 N1 122.1(3) . . ?
C16 C11 N1 117.8(3) . . ?
C20 C21 C22 122.4(3) . . ?
C20 C21 Cl3 119.6(2) . . ?
C22 C21 Cl3 118.0(2) . . ?
C21 C22 C17 119.3(3) . . ?
C17 C18 C19 118.4(3) . . ?
C21 C20 C19 116.8(3) . . ?
C20 C19 C18 122.9(3) . . ?
C20 C19 Cl2 117.6(3) . . ?
C18 C19 Cl2 119.4(3) . . ?
C26 C27 C28 122.9(3) . . ?
C26 C27 Cl5 118.8(2) . . ?
C28 C27 Cl5 118.3(3) . . ?
C24 C23 C28 120.9(3) . . ?
C24 C23 N4 118.6(3) . . ?
C28 C23 N4 120.4(3) . . ?
C24 C25 C26 123.1(3) . . ?
C24 C25 Cl4 118.4(3) . . ?
C26 C25 Cl4 118.5(2) . . ?
C25 C24 C23 118.6(3) . . ?
C27 C28 C23 117.9(3) . . ?
C25 C26 C27 116.6(3) . . ?
C4 C34 C33 110.9(3) . . ?
C1 C29 C30 110.5(4) . . ?
O5 C35 C36 105.9(3) . . ?
C35 C36 C37 103.0(3) . . ?
C36 C37 C38 101.4(3) . . ?
O5 C38 C37 105.7(3) . . ?
C38 O5 C35 109.1(2) . . ?
C38 O5 Ru1 134.45(18) . . ?
C35 O5 Ru1 115.96(17) . . ?
C18 C17 C22 120.2(3) . . ?
C18 C17 N2 121.6(3) . . ?
C22 C17 N2 118.2(3) . . ?
C39 O6 C42 104.8(3) . . ?
C41 C40 C39 102.4(3) . . ?
O6 C39 C40 105.5(3) . . ?
O6 C42 C41 108.4(3) . . ?
C40 C41 C42 104.2(4) . . ?
C31 C32 C33 113.9(7) . . ?
C32 C33 C34 109.0(4) . . ?
C32 C31 C30 123.9(8) . . ?
C31 C30 C29 110.0(6) . . ?
C33A C32A C31A 123.4(16) . . ?
C32A C31A C30A 104.2(12) . . ?

loop_
_geom_bond_atom_site_label_1
_geom_bond_atom_site_label_2
_geom_bond_distance
_geom_bond_site_symmetry_2
_geom_bond_publ_flag
Ru1 N1 2.030(2) . ?
Ru1 N3 2.032(2) . ?
Ru1 O3 2.045(2) . ?
Ru1 O1 2.048(2) . ?
Ru1 Ru2 2.3222(3) . ?
Ru1 O5 2.403(2) . ?
Ru2 N4 2.041(2) . ?
Ru2 N2 2.048(3) . ?
Ru2 O4 2.060(2) . ?
Ru2 O2 2.065(2) . ?
Ru2 Cl1 2.4547(7) . ?
Cl9 C15 1.734(3) . ?
Cl6 C7 1.737(3) . ?
Cl3 C21 1.745(3) . ?
Cl5 C27 1.750(3) . ?
Cl8 C13 1.729(3) . ?
Cl4 C25 1.740(3) . ?
Cl7 C9 1.734(3) . ?
Cl2 C19 1.739(3) . ?
N1 C3 1.332(4) . ?
N1 C11 1.424(4) . ?
N2 C3 1.308(4) . ?
N2 C17 1.430(4) . ?
N4 C2 1.319(4) . ?
N4 C23 1.441(4) . ?
N3 C2 1.319(4) . ?
N3 C5 1.429(4) . ?
O1 C4 1.277(3) . ?
O3 C1 1.269(4) . ?
O2 C4 1.264(3) . ?
O4 C1 1.266(4) . ?
C4 C34 1.504(4) . ?
C1 C29 1.498(5) . ?
C5 C10 1.374(4) . ?
C5 C6 1.389(4) . ?
C8 C9 1.379(4) . ?
C8 C7 1.382(4) . ?
C7 C6 1.387(4) . ?
C10 C9 1.391(4) . ?
C16 C15 1.372(4) . ?
C16 C11 1.395(4) . ?
C13 C14 1.381(4) . ?
C13 C12 1.397(4) . ?
C12 C11 1.390(4) . ?
C14 C15 1.384(4) . ?
C21 C20 1.376(4) . ?
C21 C22 1.382(4) . ?
C22 C17 1.388(4) . ?
C18 C17 1.385(4) . ?
C18 C19 1.386(4) . ?
C20 C19 1.385(5) . ?
C27 C26 1.385(5) . ?
C27 C28 1.388(4) . ?
C23 C24 1.380(4) . ?
C23 C28 1.395(4) . ?
C25 C24 1.378(4) . ?
C25 C26 1.382(5) . ?
C34 C33 1.539(7) . ?
C29 C30 1.550(8) . ?
C35 O5 1.461(4) . ?
C35 C36 1.502(4) . ?
C36 C37 1.523(5) . ?
C37 C38 1.523(4) . ?
C38 O5 1.444(4) . ?
O6 C39 1.411(5) . ?
O6 C42 1.428(5) . ?
C40 C41 1.504(6) . ?
C40 C39 1.525(5) . ?
C42 C41 1.516(6) . ?
C32 C31 1.409(10) . ?
C32 C33 1.526(8) . ?
C31 C30 1.445(10) . ?
C30A C31A 1.545(16) . ?
C33A C32A 1.42(2) . ?
C32A C31A 1.42(2) . ?
